data_1561843
loop_
_publ_author_name
'Pinter, Piermaria'
'Schuesslbauer, Christoph'
'Watt, Fabian A.'
'Dickmann, Nicole'
'Herbst-Irmer, Regine'
'Morgenstern, Bernd'
'Gruenwald, Annette'
'Ullrich, Tobias'
'Zimmer, Michael'
'Hohloch, Stephan'
'Guldi, Dirk M.'
'Munz, Dominik'

_publ_section_title
;
 Bright Luminescent Lithium and Magnesium Carbene Complexes
;
_journal_name_full 'Chemical Science'
_journal_paper_doi 10.1039/D1SC00846C
_journal_year 2021
_chemical_formula_moiety 'C80 H116 I4 Li6 N14 O4'
_chemical_formula_sum 'C80 H116 I4 Li6 N14 O4'
_chemical_formula_weight 1887.10
_chemical_properties_physical Air-sensitive,Moisture-sensitive
_space_group_crystal_system monoclinic
_space_group_IT_number 14
_space_group_name_Hall '-P 2yn'
_space_group_name_H-M_alt 'P 1 21/n 1'
_atom_sites_solution_hydrogens geom
_atom_sites_solution_primary direct
_atom_sites_solution_secondary difmap
_audit_creation_method SHELXL-2018/3
_audit_update_record
;
2021-02-02 deposited with the CCDC.	2021-04-15 downloaded from the CCDC.
;
_cell_angle_alpha 90
_cell_angle_beta 93.4710(10)
_cell_angle_gamma 90
_cell_formula_units_Z 2
_cell_length_a 14.6296(4)
_cell_length_b 18.3265(4)
_cell_length_c 16.3230(4)
_cell_measurement_reflns_used 9767
_cell_measurement_temperature 133(2)
_cell_measurement_theta_max 27.87
_cell_measurement_theta_min 2.62
_cell_volume 4368.32(19)
_computing_cell_refinement 'SAINT V8.40A (Bruker Nano, Inc., 2019)'
_computing_data_collection 'APEX 3 (Bruker Nano, Inc., 2019)'
_computing_data_reduction 'SAINT V8.40A (Bruker Nano, Inc., 2019)'
_computing_publication_material 'SHELXL-2018/3 (Sheldrick, 2018)'
_computing_structure_refinement 'SHELXL-2018/3 (Sheldrick, 2018)'
_computing_structure_solution 'SHELXT 2018/2 (Sheldrick, 2018)'
_diffrn_ambient_temperature 133(2)
_diffrn_measured_fraction_theta_full 0.999
_diffrn_measured_fraction_theta_max 0.999
_diffrn_measurement_device_type 'Bruker AXS D8 Venture, Photon II'
_diffrn_measurement_method '\f and \w scans'
_diffrn_radiation_type MoK\a
_diffrn_radiation_wavelength 0.71073
_diffrn_reflns_av_R_equivalents 0.0328
_diffrn_reflns_av_unetI/netI 0.0178
_diffrn_reflns_Laue_measured_fraction_full 0.999
_diffrn_reflns_Laue_measured_fraction_max 0.999
_diffrn_reflns_limit_h_max 19
_diffrn_reflns_limit_h_min -19
_diffrn_reflns_limit_k_max 24
_diffrn_reflns_limit_k_min -24
_diffrn_reflns_limit_l_max 21
_diffrn_reflns_limit_l_min -21
_diffrn_reflns_number 76358
_diffrn_reflns_point_group_measured_fraction_full 0.999
_diffrn_reflns_point_group_measured_fraction_max 0.999
_diffrn_reflns_theta_full 25.242
_diffrn_reflns_theta_max 27.896
_diffrn_reflns_theta_min 2.129
_diffrn_source 'INCOATEC I\^A?S microfocus sealed tube'
_exptl_absorpt_coefficient_mu 1.480
_exptl_absorpt_correction_T_max 0.7456
_exptl_absorpt_correction_T_min 0.7132
_exptl_absorpt_correction_type multi-scan
_exptl_absorpt_process_details
;
 SADABS 2016/2: Krause, L., Herbst-Irmer, R., Sheldrick G.M. & Stalke D.,
 J. Appl. Cryst. 48 (2015) 3-10
;
_exptl_crystal_colour yellow
_exptl_crystal_density_diffrn 1.435
_exptl_crystal_density_meas ?
_exptl_crystal_description block
_exptl_crystal_F_000 1912
_exptl_crystal_preparation Luminescent
_exptl_crystal_recrystallization_method 'Re-crystallisation from solvent: pentane, diethylether'
_exptl_crystal_size_max 0.172
_exptl_crystal_size_mid 0.136
_exptl_crystal_size_min 0.096
_refine_diff_density_max 0.491
_refine_diff_density_min -0.482
_refine_diff_density_rms 0.057
_refine_ls_extinction_method none
_refine_ls_goodness_of_fit_ref 1.038
_refine_ls_hydrogen_treatment constr
_refine_ls_matrix_type full
_refine_ls_number_parameters 583
_refine_ls_number_reflns 10413
_refine_ls_number_restraints 244
_refine_ls_restrained_S_all 1.036
_refine_ls_R_factor_all 0.0243
_refine_ls_R_factor_gt 0.0202
_refine_ls_shift/su_max 0.003
_refine_ls_shift/su_mean 0.000
_refine_ls_structure_factor_coef Fsqd
_refine_ls_weighting_details 'w=1/[\s^2^(Fo^2^)+(0.0180P)^2^+2.9565P] where P=(Fo^2^+2Fc^2^)/3'
_refine_ls_weighting_scheme calc
_refine_ls_wR_factor_gt 0.0453
_refine_ls_wR_factor_ref 0.0474
_reflns_Friedel_coverage 0.000
_reflns_number_gt 9399
_reflns_number_total 10413
_reflns_threshold_expression 'I > 2\s(I)'
_cod_data_source_file d1sc00846c2.cif
_cod_data_source_block sh4461_a
_cod_depositor_comments
;
The following automatic conversions were performed:

data item '_exptl_crystal_density_meas' value 'not measured' was
changed to '?' -- the value is perceived as not measured.

Automatic conversion script
Id: cif_fix_values 7556 2019-12-06 15:28:31Z antanas 
;
_cod_original_sg_symbol_H-M 'P 21/n'
_cod_database_code 1561843
_shelx_shelxl_version_number 2018/3
_shelx_space_group_comment
;
The symmetry employed for this shelxl refinement is uniquely defined
by the following loop, which should always be used as a source of
symmetry information in preference to the above space-group names.
They are only intended as comments.
;
_shelx_estimated_absorpt_t_min 0.785
_shelx_estimated_absorpt_t_max 0.871

loop_
_space_group_symop_operation_xyz
'x, y, z'
'-x+1/2, y+1/2, -z+1/2'
'-x, -y, -z'
'x-1/2, -y-1/2, z-1/2'

loop_
_atom_site_label
_atom_site_type_symbol
_atom_site_fract_x
_atom_site_fract_y
_atom_site_fract_z
_atom_site_U_iso_or_equiv
_atom_site_adp_type
_atom_site_occupancy
_atom_site_site_symmetry_order
_atom_site_calc_flag
_atom_site_refinement_flags_posn
_atom_site_refinement_flags_adp
_atom_site_refinement_flags_occupancy
_atom_site_disorder_assembly
_atom_site_disorder_group
I1 I 0.16932(2) 0.31691(2) 0.49945(2) 0.02442(3) Uani 1 1 d . . . . .
I2 I 0.48245(2) 0.40006(2) 0.43576(2) 0.02242(3) Uani 1 1 d . . . . .
Li1 Li 0.36461(19) 0.33567(16) 0.53897(18) 0.0223(6) Uani 1 1 d . . . . .
Li2 Li 0.2924(2) 0.21499(16) 0.56691(18) 0.0235(6) Uani 1 1 d . . . . .
Li3 Li 0.48005(19) 0.45278(16) 0.60769(18) 0.0230(6) Uani 1 1 d . . . . .
O1A O 0.24580(11) 0.14630(9) 0.64405(11) 0.0296(4) Uani 0.888(3) 1 d D U P A 1
C33A C 0.2483(2) 0.06951(13) 0.64339(19) 0.0484(7) Uani 0.888(3) 1 d D U P A 1
H33A H 0.191152 0.050687 0.615407 0.058 Uiso 0.888(3) 1 calc R U P A 1
H33B H 0.251537 0.051250 0.700571 0.058 Uiso 0.888(3) 1 calc R U P A 1
C34A C 0.3282(2) 0.04160(16) 0.6008(2) 0.0540(8) Uani 0.888(3) 1 d D U P A 1
H34A H 0.325253 -0.011766 0.597884 0.081 Uiso 0.888(3) 1 calc R U P A 1
H34B H 0.384910 0.056363 0.631336 0.081 Uiso 0.888(3) 1 calc R U P A 1
H34C H 0.327002 0.061801 0.545181 0.081 Uiso 0.888(3) 1 calc R U P A 1
C35A C 0.17650(17) 0.17536(14) 0.69421(17) 0.0308(5) Uani 0.888(3) 1 d D U P A 1
H35A H 0.118066 0.149579 0.680633 0.037 Uiso 0.888(3) 1 calc R U P A 1
H35B H 0.167052 0.227580 0.680703 0.037 Uiso 0.888(3) 1 calc R U P A 1
C36A C 0.20029(17) 0.16822(15) 0.78495(17) 0.0387(6) Uani 0.888(3) 1 d D U P A 1
H36A H 0.151152 0.189436 0.815526 0.058 Uiso 0.888(3) 1 calc R U P A 1
H36B H 0.257732 0.194073 0.799088 0.058 Uiso 0.888(3) 1 calc R U P A 1
H36C H 0.207460 0.116522 0.799267 0.058 Uiso 0.888(3) 1 calc R U P A 1
O1B O 0.2683(11) 0.1221(7) 0.6131(9) 0.040(2) Uani 0.112(3) 1 d D U P A 2
C33B C 0.2936(18) 0.0567(11) 0.5653(16) 0.046(3) Uani 0.112(3) 1 d D U P A 2
H33C H 0.236798 0.028813 0.551600 0.056 Uiso 0.112(3) 1 calc R U P A 2
H33D H 0.316374 0.074114 0.512857 0.056 Uiso 0.112(3) 1 calc R U P A 2
C34B C 0.3614(17) 0.0057(12) 0.6016(17) 0.058(5) Uani 0.112(3) 1 d D U P A 2
H34D H 0.379025 -0.028973 0.559707 0.087 Uiso 0.112(3) 1 calc R U P A 2
H34E H 0.334992 -0.020804 0.646627 0.087 Uiso 0.112(3) 1 calc R U P A 2
H34F H 0.415518 0.032830 0.622774 0.087 Uiso 0.112(3) 1 calc R U P A 2
C35B C 0.2491(15) 0.1120(11) 0.7002(13) 0.047(2) Uani 0.112(3) 1 d D U P A 2
H35C H 0.217471 0.064723 0.706084 0.056 Uiso 0.112(3) 1 calc R U P A 2
H35D H 0.307992 0.109513 0.733215 0.056 Uiso 0.112(3) 1 calc R U P A 2
C36B C 0.1939(17) 0.1686(12) 0.7331(18) 0.041(4) Uani 0.112(3) 1 d D U P A 2
H36D H 0.164472 0.150036 0.781265 0.062 Uiso 0.112(3) 1 calc R U P A 2
H36E H 0.146929 0.184001 0.691365 0.062 Uiso 0.112(3) 1 calc R U P A 2
H36F H 0.232862 0.210366 0.749187 0.062 Uiso 0.112(3) 1 calc R U P A 2
O2 O 0.56476(8) 0.42479(7) 0.70568(7) 0.0228(2) Uani 1 1 d . . . . .
N1 N 0.39974(9) 0.27284(7) 0.64005(8) 0.0146(2) Uani 1 1 d . . . . .
N2 N 0.29228(8) 0.40364(7) 0.69072(8) 0.0138(2) Uani 1 1 d . . . . .
N3 N 0.20614(9) 0.42371(7) 0.70357(8) 0.0184(3) Uani 1 1 d . . . . .
N4 N 0.18963(9) 0.47243(7) 0.64455(8) 0.0183(3) Uani 1 1 d . . . . .
N5 N 0.47551(9) 0.18195(7) 0.50640(8) 0.0163(3) Uani 1 1 d . . . . .
N6 N 0.53703(10) 0.16641(8) 0.45141(8) 0.0225(3) Uani 1 1 d . . . . .
N7 N 0.49011(10) 0.18128(8) 0.38141(8) 0.0207(3) Uani 1 1 d . . . . .
C1 C 0.38803(10) 0.29531(8) 0.71966(9) 0.0139(3) Uani 1 1 d . . . . .
C2 C 0.33565(10) 0.35318(8) 0.74797(9) 0.0143(3) Uani 1 1 d . . . . .
C3 C 0.32991(10) 0.36492(8) 0.83127(9) 0.0161(3) Uani 1 1 d . . . . .
H3 H 0.292011 0.403216 0.848921 0.019 Uiso 1 1 calc R U . . .
C4 C 0.37853(10) 0.32183(8) 0.89077(9) 0.0165(3) Uani 1 1 d . . . . .
C5 C 0.43405(10) 0.26649(8) 0.86396(9) 0.0163(3) Uani 1 1 d . . . . .
H5 H 0.469256 0.237707 0.902629 0.020 Uiso 1 1 calc R U . . .
C6 C 0.43816(10) 0.25311(8) 0.78000(9) 0.0151(3) Uani 1 1 d . . . . .
C7 C 0.48758(10) 0.20076(8) 0.73405(9) 0.0148(3) Uani 1 1 d . . . . .
C8 C 0.46133(10) 0.21535(8) 0.65036(9) 0.0146(3) Uani 1 1 d . . . . .
C9 C 0.50158(10) 0.17189(8) 0.59152(9) 0.0156(3) Uani 1 1 d . . . . .
C10 C 0.56477(10) 0.11841(8) 0.61518(10) 0.0169(3) Uani 1 1 d . . . . .
H10 H 0.590893 0.089800 0.574067 0.020 Uiso 1 1 calc R U . . .
C11 C 0.59143(10) 0.10514(8) 0.69783(10) 0.0161(3) Uani 1 1 d . . . . .
C12 C 0.55194(10) 0.14748(8) 0.75727(9) 0.0166(3) Uani 1 1 d . . . . .
H12 H 0.568975 0.139971 0.813729 0.020 Uiso 1 1 calc R U . . .
C13 C 0.36896(12) 0.33834(9) 0.98208(10) 0.0210(3) Uani 1 1 d . . . . .
C14 C 0.3896(2) 0.41866(12) 1.00011(13) 0.0506(6) Uani 1 1 d . . . . .
H14A H 0.451514 0.430258 0.984420 0.076 Uiso 1 1 calc R U . . .
H14B H 0.385243 0.428008 1.058868 0.076 Uiso 1 1 calc R U . . .
H14C H 0.345136 0.449253 0.968625 0.076 Uiso 1 1 calc R U . . .
C15 C 0.43407(17) 0.29362(14) 1.03765(12) 0.0462(6) Uani 1 1 d . . . . .
H15A H 0.419962 0.241661 1.030432 0.069 Uiso 1 1 calc R U . . .
H15B H 0.427151 0.307481 1.094929 0.069 Uiso 1 1 calc R U . . .
H15C H 0.497205 0.302811 1.023517 0.069 Uiso 1 1 calc R U . . .
C16 C 0.27105(16) 0.32176(17) 1.00297(13) 0.0520(7) Uani 1 1 d . . . . .
H16A H 0.228566 0.352200 0.969160 0.078 Uiso 1 1 calc R U . . .
H16B H 0.263990 0.332256 1.061118 0.078 Uiso 1 1 calc R U . . .
H16C H 0.257580 0.270165 0.992072 0.078 Uiso 1 1 calc R U . . .
C17 C 0.66482(11) 0.04810(8) 0.72275(10) 0.0182(3) Uani 1 1 d . . . . .
C18 C 0.63790(14) 0.00528(10) 0.79808(12) 0.0314(4) Uani 1 1 d . . . . .
H18A H 0.580050 -0.020372 0.785103 0.047 Uiso 1 1 calc R U . . .
H18B H 0.630490 0.039037 0.843759 0.047 Uiso 1 1 calc R U . . .
H18C H 0.685923 -0.030261 0.813607 0.047 Uiso 1 1 calc R U . . .
C19 C 0.75507(12) 0.08721(11) 0.74642(13) 0.0319(4) Uani 1 1 d . . . . .
H19A H 0.774619 0.115007 0.699270 0.048 Uiso 1 1 calc R U . . .
H19B H 0.802074 0.051119 0.762919 0.048 Uiso 1 1 calc R U . . .
H19C H 0.746280 0.120538 0.792235 0.048 Uiso 1 1 calc R U . . .
C20 C 0.67905(13) -0.00603(10) 0.65326(11) 0.0276(4) Uani 1 1 d . . . . .
H20A H 0.620418 -0.028836 0.636016 0.041 Uiso 1 1 calc R U . . .
H20B H 0.722667 -0.043753 0.672617 0.041 Uiso 1 1 calc R U . . .
H20C H 0.703175 0.019828 0.606658 0.041 Uiso 1 1 calc R U . . .
C21 C 0.33259(10) 0.43624(8) 0.62600(9) 0.0155(3) Uani 1 1 d . . . . .
C22 C 0.26114(10) 0.48154(8) 0.59632(9) 0.0161(3) Uani 1 1 d . . . . .
C23 C 0.25341(11) 0.53240(9) 0.52501(10) 0.0217(3) Uani 1 1 d D . . . .
H23A H 0.279486 0.509079 0.476938 0.026 Uiso 0.697(6) 1 calc R U P B 1
H23B H 0.288906 0.577296 0.538317 0.026 Uiso 0.697(6) 1 calc R U P B 1
H23C H 0.309112 0.563146 0.526050 0.026 Uiso 0.303(6) 1 calc R U P B 2
H23D H 0.251532 0.503303 0.473834 0.026 Uiso 0.303(6) 1 calc R U P B 2
C26 C 0.09820(12) 0.50584(10) 0.63403(11) 0.0267(4) Uani 1 1 d D . . . .
H26A H 0.077102 0.520167 0.688233 0.032 Uiso 0.697(6) 1 calc R U P B 1
H26B H 0.054135 0.469993 0.609171 0.032 Uiso 0.697(6) 1 calc R U P B 1
H26C H 0.091919 0.545406 0.674596 0.032 Uiso 0.303(6) 1 calc R U P B 2
H26D H 0.050183 0.468876 0.641964 0.032 Uiso 0.303(6) 1 calc R U P B 2
C27 C 0.39102(11) 0.20559(9) 0.47619(10) 0.0190(3) Uani 1 1 d . . . . .
C28 C 0.40385(11) 0.20485(8) 0.39240(10) 0.0184(3) Uani 1 1 d . . . . .
C29 C 0.34385(12) 0.22955(10) 0.32047(10) 0.0250(4) Uani 1 1 d D . . . .
H29A H 0.341481 0.283539 0.319971 0.030 Uiso 0.901(5) 1 calc R U P C 1
H29B H 0.280899 0.211258 0.326277 0.030 Uiso 0.901(5) 1 calc R U P C 1
H29C H 0.308063 0.272634 0.336251 0.030 Uiso 0.099(5) 1 calc R U P C 2
H29D H 0.300194 0.190195 0.303946 0.030 Uiso 0.099(5) 1 calc R U P C 2
C30A C 0.37772(14) 0.20282(13) 0.23957(12) 0.0273(5) Uani 0.901(5) 1 d D U P C 1
H30A H 0.346363 0.230148 0.193714 0.033 Uiso 0.901(5) 1 calc R U P C 1
H30B H 0.362558 0.150475 0.232352 0.033 Uiso 0.901(5) 1 calc R U P C 1
C31A C 0.4814(2) 0.2133(2) 0.23738(19) 0.0339(10) Uani 0.901(5) 1 d D U P C 1
H31A H 0.501251 0.198147 0.183010 0.041 Uiso 0.901(5) 1 calc R U P C 1
H31B H 0.496425 0.265574 0.245025 0.041 Uiso 0.901(5) 1 calc R U P C 1
C30B C 0.4006(12) 0.2494(13) 0.2477(9) 0.032(3) Uani 0.099(5) 1 d D U P C 2
H30C H 0.358892 0.253253 0.197849 0.039 Uiso 0.099(5) 1 calc R U P C 2
H30D H 0.428374 0.298042 0.258006 0.039 Uiso 0.099(5) 1 calc R U P C 2
C31B C 0.472(2) 0.199(2) 0.2318(15) 0.030(3) Uani 0.099(5) 1 d D U P C 2
H31C H 0.512295 0.222804 0.193393 0.036 Uiso 0.099(5) 1 calc R U P C 2
H31D H 0.443084 0.156720 0.202581 0.036 Uiso 0.099(5) 1 calc R U P C 2
C32 C 0.53245(14) 0.16926(13) 0.30336(11) 0.0343(4) Uani 1 1 d D . . . .
H32A H 0.529963 0.116793 0.288969 0.041 Uiso 0.901(5) 1 calc R U P C 1
H32B H 0.597479 0.184471 0.308345 0.041 Uiso 0.901(5) 1 calc R U P C 1
H32C H 0.542399 0.116360 0.295450 0.041 Uiso 0.099(5) 1 calc R U P C 2
H32D H 0.592811 0.193801 0.304845 0.041 Uiso 0.099(5) 1 calc R U P C 2
C37 C 0.62342(12) 0.36173(10) 0.71013(11) 0.0254(4) Uani 1 1 d . . . . .
H37A H 0.592594 0.321535 0.738135 0.030 Uiso 1 1 calc R U . . .
H37B H 0.680759 0.373614 0.742734 0.030 Uiso 1 1 calc R U . . .
C38 C 0.64557(14) 0.33769(11) 0.62634(12) 0.0332(4) Uani 1 1 d . . . . .
H38A H 0.588698 0.327443 0.593534 0.050 Uiso 1 1 calc R U . . .
H38B H 0.683148 0.293420 0.630493 0.050 Uiso 1 1 calc R U . . .
H38C H 0.679435 0.376396 0.599923 0.050 Uiso 1 1 calc R U . . .
C39 C 0.54598(12) 0.44740(10) 0.78760(11) 0.0254(4) Uani 1 1 d . . . . .
H39A H 0.604350 0.455920 0.820092 0.030 Uiso 1 1 calc R U . . .
H39B H 0.512270 0.408287 0.814774 0.030 Uiso 1 1 calc R U . . .
C40 C 0.49000(13) 0.51610(11) 0.78478(12) 0.0299(4) Uani 1 1 d . . . . .
H40A H 0.524202 0.555107 0.759243 0.045 Uiso 1 1 calc R U . . .
H40B H 0.476965 0.530467 0.840709 0.045 Uiso 1 1 calc R U . . .
H40C H 0.432295 0.507567 0.752528 0.045 Uiso 1 1 calc R U . . .
C24A C 0.1519(2) 0.5525(2) 0.5036(2) 0.0261(7) Uani 0.697(6) 1 d D U P B 1
H24A H 0.149091 0.594705 0.465661 0.031 Uiso 0.697(6) 1 calc R U P B 1
H24B H 0.120765 0.510887 0.475151 0.031 Uiso 0.697(6) 1 calc R U P B 1
C25A C 0.10155(18) 0.57158(16) 0.57999(18) 0.0256(7) Uani 0.697(6) 1 d D U P B 1
H25A H 0.133688 0.611853 0.610148 0.031 Uiso 0.697(6) 1 calc R U P B 1
H25B H 0.038548 0.587973 0.563787 0.031 Uiso 0.697(6) 1 calc R U P B 1
C24B C 0.1719(5) 0.5808(5) 0.5227(5) 0.0264(15) Uani 0.303(6) 1 d D U P B 2
H24C H 0.161863 0.602426 0.467279 0.032 Uiso 0.303(6) 1 calc R U P B 2
H24D H 0.182343 0.621071 0.562616 0.032 Uiso 0.303(6) 1 calc R U P B 2
C25B C 0.0883(4) 0.5376(4) 0.5435(4) 0.0242(15) Uani 0.303(6) 1 d D U P B 2
H25C H 0.079027 0.496844 0.504044 0.029 Uiso 0.303(6) 1 calc R U P B 2
H25D H 0.033636 0.569496 0.537907 0.029 Uiso 0.303(6) 1 calc R U P B 2

loop_
_atom_site_aniso_label
_atom_site_aniso_U_11
_atom_site_aniso_U_22
_atom_site_aniso_U_33
_atom_site_aniso_U_23
_atom_site_aniso_U_13
_atom_site_aniso_U_12
I1 0.01849(5) 0.02415(6) 0.02961(6) 0.00042(4) -0.00684(4) -0.00053(4)
I2 0.02799(6) 0.02006(5) 0.01981(5) -0.00081(4) 0.00632(4) -0.00587(4)
Li1 0.0201(13) 0.0233(14) 0.0232(14) 0.0046(11) -0.0006(11) -0.0030(11)
Li2 0.0233(14) 0.0205(14) 0.0267(15) 0.0016(11) 0.0020(11) -0.0015(11)
Li3 0.0196(13) 0.0251(14) 0.0246(15) 0.0027(11) 0.0039(11) -0.0008(11)
O1A 0.0304(8) 0.0203(8) 0.0391(9) 0.0058(7) 0.0100(7) -0.0014(6)
C33A 0.0541(15) 0.0226(11) 0.0706(18) 0.0032(11) 0.0226(13) -0.0056(11)
C34A 0.0462(18) 0.0235(14) 0.095(3) 0.0036(15) 0.0271(16) -0.0025(12)
C35A 0.0296(12) 0.0331(12) 0.0305(13) 0.0077(11) 0.0083(10) 0.0010(9)
C36A 0.0373(13) 0.0436(14) 0.0354(14) 0.0073(11) 0.0037(10) -0.0053(10)
O1B 0.049(5) 0.015(4) 0.055(5) 0.003(4) 0.013(4) -0.008(4)
C33B 0.059(6) 0.016(5) 0.066(6) 0.003(5) 0.015(6) -0.007(5)
C34B 0.061(11) 0.024(8) 0.090(12) -0.009(9) 0.012(9) -0.004(7)
C35B 0.049(5) 0.035(4) 0.057(4) 0.010(4) 0.014(4) -0.001(4)
C36B 0.051(8) 0.036(7) 0.037(8) 0.010(8) 0.008(7) -0.003(6)
O2 0.0197(6) 0.0249(6) 0.0238(6) 0.0009(5) 0.0001(5) 0.0026(5)
N1 0.0163(6) 0.0126(6) 0.0151(6) 0.0001(5) 0.0012(5) 0.0012(5)
N2 0.0128(6) 0.0141(6) 0.0146(6) -0.0001(5) 0.0003(5) 0.0023(5)
N3 0.0155(6) 0.0208(7) 0.0191(7) 0.0041(5) 0.0029(5) 0.0051(5)
N4 0.0156(6) 0.0205(7) 0.0188(7) 0.0030(5) 0.0009(5) 0.0048(5)
N5 0.0188(6) 0.0167(6) 0.0133(6) -0.0003(5) 0.0011(5) 0.0030(5)
N6 0.0223(7) 0.0304(8) 0.0149(6) 0.0007(6) 0.0021(5) 0.0061(6)
N7 0.0237(7) 0.0247(7) 0.0137(6) 0.0011(5) 0.0007(5) 0.0034(6)
C1 0.0134(7) 0.0141(7) 0.0141(7) 0.0010(5) 0.0008(5) -0.0010(5)
C2 0.0136(7) 0.0144(7) 0.0147(7) 0.0025(5) -0.0005(5) 0.0001(5)
C3 0.0158(7) 0.0170(7) 0.0157(7) 0.0005(6) 0.0023(5) 0.0014(6)
C4 0.0167(7) 0.0193(7) 0.0136(7) 0.0006(6) 0.0016(5) 0.0001(6)
C5 0.0167(7) 0.0168(7) 0.0154(7) 0.0032(6) -0.0003(6) 0.0006(6)
C6 0.0143(7) 0.0141(7) 0.0168(7) 0.0013(6) 0.0008(5) 0.0001(5)
C7 0.0159(7) 0.0137(7) 0.0149(7) 0.0005(5) 0.0010(5) -0.0002(6)
C8 0.0142(7) 0.0133(7) 0.0161(7) 0.0014(5) 0.0003(5) 0.0005(5)
C9 0.0175(7) 0.0160(7) 0.0132(7) 0.0010(6) 0.0007(5) -0.0001(6)
C10 0.0171(7) 0.0158(7) 0.0178(7) -0.0012(6) 0.0022(6) 0.0012(6)
C11 0.0146(7) 0.0147(7) 0.0188(7) 0.0018(6) -0.0008(6) 0.0008(6)
C12 0.0174(7) 0.0161(7) 0.0160(7) 0.0015(6) -0.0010(6) 0.0002(6)
C13 0.0243(8) 0.0255(8) 0.0134(7) 0.0002(6) 0.0017(6) 0.0055(7)
C14 0.092(2) 0.0350(11) 0.0237(10) -0.0050(9) -0.0064(11) -0.0025(12)
C15 0.0573(14) 0.0640(15) 0.0172(9) 0.0008(9) 0.0008(9) 0.0321(12)
C16 0.0373(12) 0.094(2) 0.0257(11) -0.0095(12) 0.0128(9) -0.0084(12)
C17 0.0172(7) 0.0169(7) 0.0203(8) 0.0010(6) 0.0004(6) 0.0040(6)
C18 0.0366(10) 0.0261(9) 0.0325(10) 0.0111(8) 0.0098(8) 0.0143(8)
C19 0.0199(8) 0.0302(9) 0.0444(11) -0.0010(8) -0.0065(8) 0.0025(7)
C20 0.0298(9) 0.0242(9) 0.0283(9) -0.0024(7) -0.0022(7) 0.0121(7)
C21 0.0164(7) 0.0151(7) 0.0150(7) 0.0016(6) 0.0005(5) -0.0013(6)
C22 0.0168(7) 0.0154(7) 0.0159(7) -0.0009(6) 0.0006(6) 0.0005(6)
C23 0.0230(8) 0.0212(8) 0.0206(8) 0.0071(6) -0.0005(6) 0.0028(6)
C26 0.0185(8) 0.0335(10) 0.0283(9) 0.0068(7) 0.0027(7) 0.0116(7)
C27 0.0188(7) 0.0195(7) 0.0182(8) -0.0002(6) -0.0027(6) 0.0020(6)
C28 0.0214(8) 0.0151(7) 0.0186(8) -0.0010(6) -0.0005(6) 0.0005(6)
C29 0.0277(9) 0.0280(9) 0.0182(8) 0.0017(7) -0.0063(7) 0.0030(7)
C30A 0.0300(11) 0.0344(12) 0.0168(9) 0.0017(8) -0.0041(7) -0.0023(9)
C31A 0.0320(13) 0.052(2) 0.0180(11) 0.0077(12) 0.0002(9) -0.0041(13)
C30B 0.035(5) 0.046(6) 0.014(5) 0.007(5) -0.006(5) -0.002(5)
C31B 0.037(6) 0.041(6) 0.011(5) 0.005(5) -0.008(5) -0.002(5)
C32 0.0315(10) 0.0559(13) 0.0160(8) 0.0001(8) 0.0059(7) 0.0090(9)
C37 0.0202(8) 0.0242(8) 0.0315(9) 0.0051(7) -0.0014(7) 0.0009(7)
C38 0.0308(10) 0.0338(10) 0.0352(10) 0.0018(8) 0.0042(8) 0.0069(8)
C39 0.0211(8) 0.0335(9) 0.0214(8) -0.0003(7) 0.0002(6) -0.0040(7)
C40 0.0271(9) 0.0365(10) 0.0262(9) -0.0068(8) 0.0010(7) -0.0001(8)
C24A 0.0278(16) 0.0299(18) 0.0203(15) 0.0050(12) -0.0018(11) 0.0111(13)
C25A 0.0254(13) 0.0268(14) 0.0243(15) 0.0021(12) -0.0008(10) 0.0123(11)
C24B 0.029(3) 0.025(3) 0.024(3) 0.007(3) -0.003(3) 0.007(3)
C25B 0.019(3) 0.031(3) 0.023(3) 0.005(3) -0.001(2) 0.014(2)

loop_
_atom_type_symbol
_atom_type_description
_atom_type_scat_dispersion_real
_atom_type_scat_dispersion_imag
_atom_type_scat_source
C C 0.0033 0.0016 'International Tables Vol C Tables 4.2.6.8 and 6.1.1.4'
H H 0.0000 0.0000 'International Tables Vol C Tables 4.2.6.8 and 6.1.1.4'
Li Li -0.0003 0.0001 'International Tables Vol C Tables 4.2.6.8 and 6.1.1.4'
N N 0.0061 0.0033 'International Tables Vol C Tables 4.2.6.8 and 6.1.1.4'
I I -0.4742 1.8119 'International Tables Vol C Tables 4.2.6.8 and 6.1.1.4'
O O 0.0106 0.0060 'International Tables Vol C Tables 4.2.6.8 and 6.1.1.4'

loop_
_geom_angle_atom_site_label_1
_geom_angle_atom_site_label_2
_geom_angle_atom_site_label_3
_geom_angle
_geom_angle_site_symmetry_1
_geom_angle_site_symmetry_3
_geom_angle_publ_flag
Li2 I1 Li1 52.19(8) . . ?
Li1 I2 Li3 134.11(8) . 3_666 ?
Li1 I2 Li3 61.11(8) . . ?
Li3 I2 Li3 86.60(8) 3_666 . ?
N1 Li1 C21 90.19(12) . . ?
N1 Li1 Li2 56.34(10) . . ?
C21 Li1 Li2 118.20(14) . . ?
N1 Li1 C27 76.66(10) . . ?
C21 Li1 C27 165.49(14) . . ?
Li2 Li1 C27 49.06(9) . . ?
N1 Li1 I2 126.72(13) . . ?
C21 Li1 I2 100.72(10) . . ?
Li2 Li1 I2 141.06(14) . . ?
C27 Li1 I2 92.17(10) . . ?
N1 Li1 I1 107.86(11) . . ?
C21 Li1 I1 89.87(10) . . ?
Li2 Li1 I1 61.13(9) . . ?
C27 Li1 I1 88.39(9) . . ?
I2 Li1 I1 123.95(10) . . ?
N1 Li1 Li3 89.58(12) . . ?
C21 Li1 Li3 48.17(8) . . ?
Li2 Li1 Li3 145.22(15) . . ?
C27 Li1 Li3 136.20(13) . . ?
I2 Li1 Li3 63.21(8) . . ?
I1 Li1 Li3 135.28(12) . . ?
O1B Li2 C27 110.6(5) . . ?
O1A Li2 C27 132.73(16) . . ?
O1B Li2 N1 111.2(5) . . ?
O1A Li2 N1 103.29(14) . . ?
C27 Li2 N1 85.70(12) . . ?
O1B Li2 Li1 162.2(5) . . ?
O1A Li2 Li1 149.62(17) . . ?
C27 Li2 Li1 68.60(11) . . ?
N1 Li2 Li1 51.31(10) . . ?
O1B Li2 C8 89.4(5) . . ?
O1A Li2 C8 91.19(12) . . ?
C27 Li2 C8 73.69(10) . . ?
N1 Li2 C8 30.06(6) . . ?
Li1 Li2 C8 73.25(10) . . ?
O1B Li2 I1 128.9(5) . . ?
O1A Li2 I1 116.77(13) . . ?
C27 Li2 I1 103.20(12) . . ?
N1 Li2 I1 108.50(11) . . ?
Li1 Li2 I1 66.68(9) . . ?
C8 Li2 I1 137.50(11) . . ?
O2 Li3 C21 114.33(14) . . ?
O2 Li3 I2 108.53(12) . 3_666 ?
C21 Li3 I2 111.50(12) . 3_666 ?
O2 Li3 Li1 115.43(13) . . ?
C21 Li3 Li1 53.48(9) . . ?
I2 Li3 Li1 135.81(12) 3_666 . ?
O2 Li3 I2 128.38(13) . . ?
C21 Li3 I2 98.64(11) . . ?
I2 Li3 I2 93.40(8) 3_666 . ?
Li1 Li3 I2 55.69(8) . . ?
C33A O1A C35A 113.12(18) . . ?
C33A O1A Li2 129.45(18) . . ?
C35A O1A Li2 114.64(16) . . ?
O1A C33A C34A 111.7(2) . . ?
O1A C35A C36A 113.4(2) . . ?
C35B O1B C33B 118.2(15) . . ?
C35B O1B Li2 122.9(12) . . ?
C33B O1B Li2 117.0(12) . . ?
C34B C33B O1B 119(2) . . ?
C36B C35B O1B 114.4(19) . . ?
C37 O2 C39 109.30(13) . . ?
C37 O2 Li3 125.23(13) . . ?
C39 O2 Li3 121.11(13) . . ?
C1 N1 C8 103.18(12) . . ?
C1 N1 Li1 123.30(13) . . ?
C8 N1 Li1 130.68(13) . . ?
C1 N1 Li2 122.07(12) . . ?
C8 N1 Li2 97.89(12) . . ?
Li1 N1 Li2 72.34(12) . . ?
N3 N2 C21 116.81(12) . . ?
N3 N2 C2 117.23(12) . . ?
C21 N2 C2 125.88(12) . . ?
N4 N3 N2 101.70(12) . . ?
N3 N4 C22 113.06(13) . . ?
N3 N4 C26 119.31(13) . . ?
C22 N4 C26 127.47(14) . . ?
N6 N5 C27 116.95(13) . . ?
N6 N5 C9 118.23(13) . . ?
C27 N5 C9 124.82(13) . . ?
N7 N6 N5 101.54(12) . . ?
N6 N7 C28 112.90(13) . . ?
N6 N7 C32 119.62(14) . . ?
C28 N7 C32 127.45(14) . . ?
N1 C1 C2 129.46(13) . . ?
N1 C1 C6 113.64(13) . . ?
C2 C1 C6 116.89(13) . . ?
C3 C2 C1 120.52(14) . . ?
C3 C2 N2 119.26(13) . . ?
C1 C2 N2 120.09(13) . . ?
C2 C3 C4 122.10(14) . . ?
C5 C4 C3 118.21(14) . . ?
C5 C4 C13 122.69(14) . . ?
C3 C4 C13 119.09(13) . . ?
C4 C5 C6 119.91(14) . . ?
C5 C6 C1 122.25(14) . . ?
C5 C6 C7 132.92(14) . . ?
C1 C6 C7 104.84(13) . . ?
C12 C7 C8 122.15(14) . . ?
C12 C7 C6 132.69(14) . . ?
C8 C7 C6 105.09(13) . . ?
N1 C8 C9 129.99(14) . . ?
N1 C8 C7 113.23(13) . . ?
C9 C8 C7 116.76(13) . . ?
N1 C8 Li2 52.05(9) . . ?
C9 C8 Li2 93.52(11) . . ?
C7 C8 Li2 131.16(12) . . ?
C10 C9 C8 120.71(14) . . ?
C10 C9 N5 119.74(13) . . ?
C8 C9 N5 119.54(13) . . ?
C9 C10 C11 122.18(14) . . ?
C12 C11 C10 118.02(14) . . ?
C12 C11 C17 120.46(14) . . ?
C10 C11 C17 121.47(14) . . ?
C7 C12 C11 120.16(14) . . ?
C15 C13 C16 108.88(18) . . ?
C15 C13 C14 107.23(18) . . ?
C16 C13 C14 109.05(19) . . ?
C15 C13 C4 112.54(14) . . ?
C16 C13 C4 108.68(15) . . ?
C14 C13 C4 110.39(15) . . ?
C18 C17 C20 108.44(14) . . ?
C18 C17 C19 107.30(15) . . ?
C20 C17 C19 109.67(14) . . ?
C18 C17 C11 110.62(13) . . ?
C20 C17 C11 111.66(13) . . ?
C19 C17 C11 109.06(13) . . ?
N2 C21 C22 100.22(12) . . ?
N2 C21 Li3 128.93(13) . . ?
C22 C21 Li3 125.82(13) . . ?
N2 C21 Li1 103.30(12) . . ?
C22 C21 Li1 114.91(12) . . ?
Li3 C21 Li1 78.35(11) . . ?
N4 C22 C21 108.20(13) . . ?
N4 C22 C23 120.35(14) . . ?
C21 C22 C23 131.44(14) . . ?
C24B C23 C22 114.6(3) . . ?
C22 C23 C24A 110.56(17) . . ?
N4 C26 C25A 109.99(16) . . ?
N4 C26 C25B 107.0(2) . . ?
N5 C27 C28 100.24(13) . . ?
N5 C27 Li2 114.05(13) . . ?
C28 C27 Li2 144.99(15) . . ?
N5 C27 Li1 107.22(12) . . ?
C28 C27 Li1 115.03(12) . . ?
Li2 C27 Li1 62.35(11) . . ?
N7 C28 C27 108.36(14) . . ?
N7 C28 C29 120.02(14) . . ?
C27 C28 C29 131.44(15) . . ?
C28 C29 C30A 112.24(15) . . ?
C28 C29 C30B 111.1(6) . . ?
C29 C30A C31A 110.8(2) . . ?
C32 C31A C30A 111.4(2) . . ?
C31B C30B C29 115.0(17) . . ?
C30B C31B C32 119(2) . . ?
N7 C32 C31A 108.86(19) . . ?
N7 C32 C31B 110.8(11) . . ?
O2 C37 C38 110.68(14) . . ?
O2 C39 C40 110.29(14) . . ?
C25A C24A C23 112.0(2) . . ?
C26 C25A C24A 109.4(3) . . ?
C23 C24B C25B 109.9(6) . . ?
C24B C25B C26 111.8(5) . . ?

loop_
_geom_bond_atom_site_label_1
_geom_bond_atom_site_label_2
_geom_bond_distance
_geom_bond_site_symmetry_2
_geom_bond_publ_flag
I1 Li2 2.776(3) . ?
I1 Li1 2.911(3) . ?
I2 Li1 2.748(3) . ?
I2 Li3 2.850(3) 3_666 ?
I2 Li3 2.970(3) . ?
Li1 N1 2.052(3) . ?
Li1 C21 2.391(3) . ?
Li1 Li2 2.505(4) . ?
Li1 C27 2.633(3) . ?
Li1 Li3 2.913(4) . ?
Li2 O1B 1.904(13) . ?
Li2 O1A 1.934(3) . ?
Li2 C27 2.136(3) . ?
Li2 N1 2.188(3) . ?
Li2 C8 2.748(3) . ?
Li3 O2 2.029(3) . ?
Li3 C21 2.217(3) . ?
O1A C33A 1.408(3) . ?
O1A C35A 1.443(3) . ?
C33A C34A 1.486(4) . ?
C35A C36A 1.506(3) . ?
O1B C35B 1.48(2) . ?
O1B C33B 1.49(2) . ?
C33B C34B 1.46(3) . ?
C35B C36B 1.44(2) . ?
O2 C37 1.439(2) . ?
O2 C39 1.442(2) . ?
N1 C1 1.3837(19) . ?
N1 C8 1.3899(19) . ?
N2 N3 1.3415(17) . ?
N2 C21 1.3770(19) . ?
N2 C2 1.4350(18) . ?
N3 N4 1.3250(18) . ?
N4 C22 1.357(2) . ?
N4 C26 1.472(2) . ?
N5 N6 1.3397(18) . ?
N5 C27 1.373(2) . ?
N5 C9 1.4302(19) . ?
N6 N7 1.3252(19) . ?
N7 C28 1.356(2) . ?
N7 C32 1.467(2) . ?
C1 C2 1.403(2) . ?
C1 C6 1.421(2) . ?
C2 C3 1.384(2) . ?
C3 C4 1.410(2) . ?
C4 C5 1.387(2) . ?
C4 C13 1.536(2) . ?
C5 C6 1.397(2) . ?
C6 C7 1.439(2) . ?
C7 C12 1.393(2) . ?
C7 C8 1.422(2) . ?
C8 C9 1.404(2) . ?
C9 C10 1.386(2) . ?
C10 C11 1.403(2) . ?
C11 C12 1.395(2) . ?
C11 C17 1.536(2) . ?
C13 C15 1.516(3) . ?
C13 C16 1.523(3) . ?
C13 C14 1.528(3) . ?
C17 C18 1.530(2) . ?
C17 C20 1.531(2) . ?
C17 C19 1.531(2) . ?
C21 C22 1.398(2) . ?
C22 C23 1.490(2) . ?
C23 C24B 1.485(7) . ?
C23 C24A 1.550(3) . ?
C26 C25A 1.496(3) . ?
C26 C25B 1.587(6) . ?
C27 C28 1.392(2) . ?
C28 C29 1.493(2) . ?
C29 C30A 1.519(3) . ?
C29 C30B 1.534(13) . ?
C30A C31A 1.531(4) . ?
C31A C32 1.507(3) . ?
C30B C31B 1.43(4) . ?
C31B C32 1.523(16) . ?
C37 C38 1.491(3) . ?
C39 C40 1.501(3) . ?
C24A C25A 1.526(4) . ?
C24B C25B 1.513(11) . ?

loop_
_geom_torsion_atom_site_label_1
_geom_torsion_atom_site_label_2
_geom_torsion_atom_site_label_3
_geom_torsion_atom_site_label_4
_geom_torsion
_geom_torsion_site_symmetry_1
_geom_torsion_site_symmetry_2
_geom_torsion_site_symmetry_3
_geom_torsion_site_symmetry_4
_geom_torsion_publ_flag
C35A O1A C33A C34A -172.2(3) . . . . ?
Li2 O1A C33A C34A 28.1(4) . . . . ?
C33A O1A C35A C36A 73.5(3) . . . . ?
Li2 O1A C35A C36A -123.6(2) . . . . ?
C35B O1B C33B C34B -46(3) . . . . ?
Li2 O1B C33B C34B 119(2) . . . . ?
C33B O1B C35B C36B -158(2) . . . . ?
Li2 O1B C35B C36B 38(3) . . . . ?
C21 N2 N3 N4 -0.54(17) . . . . ?
C2 N2 N3 N4 176.33(12) . . . . ?
N2 N3 N4 C22 1.00(17) . . . . ?
N2 N3 N4 C26 176.72(14) . . . . ?
C27 N5 N6 N7 0.45(18) . . . . ?
C9 N5 N6 N7 179.56(13) . . . . ?
N5 N6 N7 C28 0.00(18) . . . . ?
N5 N6 N7 C32 -178.13(15) . . . . ?
C8 N1 C1 C2 177.68(15) . . . . ?
Li1 N1 C1 C2 15.0(2) . . . . ?
Li2 N1 C1 C2 -74.1(2) . . . . ?
C8 N1 C1 C6 -1.41(16) . . . . ?
Li1 N1 C1 C6 -164.12(14) . . . . ?
Li2 N1 C1 C6 106.83(16) . . . . ?
N1 C1 C2 C3 177.29(15) . . . . ?
C6 C1 C2 C3 -3.6(2) . . . . ?
N1 C1 C2 N2 -6.7(2) . . . . ?
C6 C1 C2 N2 172.34(13) . . . . ?
N3 N2 C2 C3 -46.58(19) . . . . ?
C21 N2 C2 C3 129.97(16) . . . . ?
N3 N2 C2 C1 137.40(14) . . . . ?
C21 N2 C2 C1 -46.1(2) . . . . ?
C1 C2 C3 C4 2.6(2) . . . . ?
N2 C2 C3 C4 -173.44(14) . . . . ?
C2 C3 C4 C5 0.5(2) . . . . ?
C2 C3 C4 C13 179.77(14) . . . . ?
C3 C4 C5 C6 -2.2(2) . . . . ?
C13 C4 C5 C6 178.51(14) . . . . ?
C4 C5 C6 C1 1.0(2) . . . . ?
C4 C5 C6 C7 -179.62(16) . . . . ?
N1 C1 C6 C5 -178.87(14) . . . . ?
C2 C1 C6 C5 1.9(2) . . . . ?
N1 C1 C6 C7 1.61(17) . . . . ?
C2 C1 C6 C7 -177.61(13) . . . . ?
C5 C6 C7 C12 -3.6(3) . . . . ?
C1 C6 C7 C12 175.79(16) . . . . ?
C5 C6 C7 C8 179.49(16) . . . . ?
C1 C6 C7 C8 -1.07(16) . . . . ?
C1 N1 C8 C9 -177.88(15) . . . . ?
Li1 N1 C8 C9 -17.0(3) . . . . ?
Li2 N1 C8 C9 56.45(19) . . . . ?
C1 N1 C8 C7 0.66(16) . . . . ?
Li1 N1 C8 C7 161.54(15) . . . . ?
Li2 N1 C8 C7 -125.00(14) . . . . ?
C1 N1 C8 Li2 125.67(14) . . . . ?
Li1 N1 C8 Li2 -73.46(16) . . . . ?
C12 C7 C8 N1 -177.00(14) . . . . ?
C6 C7 C8 N1 0.27(17) . . . . ?
C12 C7 C8 C9 1.8(2) . . . . ?
C6 C7 C8 C9 179.03(13) . . . . ?
C12 C7 C8 Li2 123.91(16) . . . . ?
C6 C7 C8 Li2 -58.82(18) . . . . ?
N1 C8 C9 C10 177.54(15) . . . . ?
C7 C8 C9 C10 -1.0(2) . . . . ?
Li2 C8 C9 C10 -141.28(14) . . . . ?
N1 C8 C9 N5 -3.8(2) . . . . ?
C7 C8 C9 N5 177.67(13) . . . . ?
Li2 C8 C9 N5 37.36(15) . . . . ?
N6 N5 C9 C10 -30.1(2) . . . . ?
C27 N5 C9 C10 148.96(15) . . . . ?
N6 N5 C9 C8 151.27(14) . . . . ?
C27 N5 C9 C8 -29.7(2) . . . . ?
C8 C9 C10 C11 0.0(2) . . . . ?
N5 C9 C10 C11 -178.67(14) . . . . ?
C9 C10 C11 C12 0.3(2) . . . . ?
C9 C10 C11 C17 -177.12(14) . . . . ?
C8 C7 C12 C11 -1.5(2) . . . . ?
C6 C7 C12 C11 -177.94(15) . . . . ?
C10 C11 C12 C7 0.4(2) . . . . ?
C17 C11 C12 C7 177.91(14) . . . . ?
C5 C4 C13 C15 6.3(2) . . . . ?
C3 C4 C13 C15 -172.95(17) . . . . ?
C5 C4 C13 C16 -114.34(19) . . . . ?
C3 C4 C13 C16 66.4(2) . . . . ?
C5 C4 C13 C14 126.11(19) . . . . ?
C3 C4 C13 C14 -53.2(2) . . . . ?
C12 C11 C17 C18 43.0(2) . . . . ?
C10 C11 C17 C18 -139.59(16) . . . . ?
C12 C11 C17 C20 163.90(15) . . . . ?
C10 C11 C17 C20 -18.7(2) . . . . ?
C12 C11 C17 C19 -74.74(19) . . . . ?
C10 C11 C17 C19 102.63(18) . . . . ?
N3 N2 C21 C22 -0.10(17) . . . . ?
C2 N2 C21 C22 -176.66(13) . . . . ?
N3 N2 C21 Li3 155.42(15) . . . . ?
C2 N2 C21 Li3 -21.1(2) . . . . ?
N3 N2 C21 Li1 -118.94(13) . . . . ?
C2 N2 C21 Li1 64.50(17) . . . . ?
N3 N4 C22 C21 -1.14(18) . . . . ?
C26 N4 C22 C21 -176.44(16) . . . . ?
N3 N4 C22 C23 177.88(14) . . . . ?
C26 N4 C22 C23 2.6(3) . . . . ?
N2 C21 C22 N4 0.70(16) . . . . ?
Li3 C21 C22 N4 -155.87(14) . . . . ?
Li1 C21 C22 N4 110.66(14) . . . . ?
N2 C21 C22 C23 -178.17(16) . . . . ?
Li3 C21 C22 C23 25.3(3) . . . . ?
Li1 C21 C22 C23 -68.2(2) . . . . ?
N4 C22 C23 C24B 11.7(5) . . . . ?
C21 C22 C23 C24B -169.5(4) . . . . ?
N4 C22 C23 C24A -15.2(3) . . . . ?
C21 C22 C23 C24A 163.5(2) . . . . ?
N3 N4 C26 C25A 165.47(19) . . . . ?
C22 N4 C26 C25A -19.5(3) . . . . ?
N3 N4 C26 C25B -160.0(3) . . . . ?
C22 N4 C26 C25B 15.0(4) . . . . ?
N6 N5 C27 C28 -0.68(18) . . . . ?
C9 N5 C27 C28 -179.72(14) . . . . ?
N6 N5 C27 Li2 172.11(14) . . . . ?
C9 N5 C27 Li2 -6.9(2) . . . . ?
N6 N5 C27 Li1 -121.08(14) . . . . ?
C9 N5 C27 Li1 59.88(17) . . . . ?
N6 N7 C28 C27 -0.42(19) . . . . ?
C32 N7 C28 C27 177.54(17) . . . . ?
N6 N7 C28 C29 175.27(15) . . . . ?
C32 N7 C28 C29 -6.8(3) . . . . ?
N5 C27 C28 N7 0.61(17) . . . . ?
Li2 C27 C28 N7 -167.9(2) . . . . ?
Li1 C27 C28 N7 115.22(14) . . . . ?
N5 C27 C28 C29 -174.41(17) . . . . ?
Li2 C27 C28 C29 17.1(4) . . . . ?
Li1 C27 C28 C29 -59.8(2) . . . . ?
N7 C28 C29 C30A 18.0(2) . . . . ?
C27 C28 C29 C30A -167.42(18) . . . . ?
N7 C28 C29 C30B -19.9(10) . . . . ?
C27 C28 C29 C30B 154.6(10) . . . . ?
C28 C29 C30A C31A -44.8(3) . . . . ?
C29 C30A C31A C32 62.3(3) . . . . ?
C28 C29 C30B C31B 44(3) . . . . ?
C29 C30B C31B C32 -44(4) . . . . ?
N6 N7 C32 C31A -160.4(2) . . . . ?
C28 N7 C32 C31A 21.8(3) . . . . ?
N6 N7 C32 C31B -173(2) . . . . ?
C28 N7 C32 C31B 10(2) . . . . ?
C30A C31A C32 N7 -47.9(3) . . . . ?
C30B C31B C32 N7 17(4) . . . . ?
C39 O2 C37 C38 -179.00(14) . . . . ?
Li3 O2 C37 C38 24.4(2) . . . . ?
C37 O2 C39 C40 176.23(14) . . . . ?
Li3 O2 C39 C40 -26.1(2) . . . . ?
C22 C23 C24A C25A 45.5(4) . . . . ?
N4 C26 C25A C24A 48.0(3) . . . . ?
C23 C24A C25A C26 -64.0(4) . . . . ?
C22 C23 C24B C25B -43.5(8) . . . . ?
C23 C24B C25B C26 62.9(8) . . . . ?
N4 C26 C25B C24B -46.9(6) . . . . ?
